data_4020335
loop_
_publ_author_name
'Tsutomu Kimura'
'Toshiaki Murai'
'Akihiro Miwa'
'Daisuke Kurachi'
'Haruhisa Yoshikawa'
'Shinzi Kato'

_journal_name_full 'Journal of Organic Chemistry'
_journal_page_first 5611
_journal_page_last 5617
_journal_paper_doi 10.1021/jo050576c
_journal_volume 70
_journal_year 2005
_chemical_formula_moiety 'C19 H14 Cl O P S Se '
_chemical_formula_sum 'C19 H14 Cl O P S Se'
_chemical_formula_weight 435.77
_space_group_IT_number 14
_symmetry_cell_setting monoclinic
_symmetry_space_group_name_Hall '-P 2yn'
_symmetry_space_group_name_H-M 'P 1 21/n 1'
_cell_angle_alpha 90
_cell_angle_beta 97.94(2)
_cell_angle_gamma 90
_cell_formula_units_Z 4
_cell_length_a 8.347(3)
_cell_length_b 11.710(2)
_cell_length_c 19.072(2)
_cell_measurement_temperature 193.2
_cell_volume 1846.2(7)
_exptl_crystal_density_diffrn 1.568
_cod_original_sg_symbol_H-M 'P 21/n'
_cod_original_formula_sum 'C19 H14 Cl O P S Se '
_cod_database_code 4020335

loop_
_symmetry_equiv_pos_as_xyz
x,y,z
1/2-x,1/2+y,1/2-z
-x,-y,-z
1/2+x,1/2-y,1/2+z

loop_
_atom_site_label
_atom_site_type_symbol
_atom_site_fract_x
_atom_site_fract_y
_atom_site_fract_z
_atom_site_U_iso_or_equiv
_atom_site_adp_type
_atom_site_occupancy
_atom_site_symmetry_multiplicity
_atom_site_calc_flag
_atom_site_refinement_flags
_atom_site_disorder_assembly
_atom_site_disorder_group
Se(1) Se 1.03899(8) 0.14552(6) 0.30175(4) 0.0404(2) Uani 1.00 1 d . . .
Cl(11) Cl 1.3369(3) 0.9229(2) 0.4495(1) 0.0643(6) Uani 1.00 1 d . . .
S(11) S 0.9925(2) 0.4475(1) 0.26612(7) 0.0189(3) Uani 1.00 1 d . . .
P(1) P 0.8858(2) 0.2804(1) 0.26625(8) 0.0242(4) Uani 1.00 1 d . . .
O(11) O 1.0104(6) 0.4021(4) 0.4045(2) 0.038(1) Uani 1.00 1 d . . .
C(11) C 1.0404(7) 0.4727(5) 0.3614(3) 0.026(2) Uani 1.00 1 d . . .
C(12) C 1.1169(7) 0.5845(5) 0.3803(3) 0.024(1) Uani 1.00 1 d . . .
C(13) C 1.1460(7) 0.6651(5) 0.3303(3) 0.029(2) Uani 1.00 1 d . . .
C(14) C 1.2149(8) 0.7695(5) 0.3515(3) 0.037(2) Uani 1.00 1 d . . .
C(15) C 1.2555(8) 0.7907(5) 0.4228(3) 0.036(2) Uani 1.00 1 d . . .
C(16) C 1.2277(8) 0.7131(6) 0.4720(3) 0.040(2) Uani 1.00 1 d . . .
C(17) C 1.1603(8) 0.6090(5) 0.4520(3) 0.032(2) Uani 1.00 1 d . . .
C(21) C 0.7080(7) 0.2913(5) 0.3110(3) 0.024(1) Uani 1.00 1 d . . .
C(22) C 0.6496(7) 0.1934(5) 0.3385(3) 0.028(2) Uani 1.00 1 d . . .
C(23) C 0.5045(8) 0.1959(5) 0.3665(3) 0.037(2) Uani 1.00 1 d . . .
C(24) C 0.4195(8) 0.2966(6) 0.3678(3) 0.038(2) Uani 1.00 1 d . . .
C(25) C 0.4773(8) 0.3947(6) 0.3426(4) 0.044(2) Uani 1.00 1 d . . .
C(26) C 0.6226(8) 0.3929(5) 0.3138(3) 0.035(2) Uani 1.00 1 d . . .
C(31) C 0.8119(7) 0.2794(5) 0.1718(3) 0.026(2) Uani 1.00 1 d . . .
C(32) C 0.7018(7) 0.3613(5) 0.1429(3) 0.033(2) Uani 1.00 1 d . . .
C(33) C 0.6483(8) 0.3619(6) 0.0707(3) 0.042(2) Uani 1.00 1 d . . .
C(34) C 0.6995(9) 0.2804(7) 0.0289(3) 0.049(2) Uani 1.00 1 d . . .
C(35) C 0.8123(9) 0.1974(6) 0.0566(4) 0.046(2) Uani 1.00 1 d . . .
C(36) C 0.8676(8) 0.1987(5) 0.1282(3) 0.036(2) Uani 1.00 1 d . . .
H(11) H 1.1193 0.6473 0.2805 0.0338 Uiso 1.00 1 calc . . .
H(12) H 1.2335 0.8268 0.3165 0.0442 Uiso 1.00 1 calc . . .
H(13) H 1.2564 0.7313 0.5219 0.0479 Uiso 1.00 1 calc . . .
H(14) H 1.1412 0.5527 0.4918 0.0564 Uiso 1.00 1 calc . . .
H(21) H 0.7108 0.1233 0.3382 0.0348 Uiso 1.00 1 calc . . .
H(22) H 0.4636 0.1276 0.3853 0.0432 Uiso 1.00 1 calc . . .
H(23) H 0.3178 0.2973 0.3863 0.0439 Uiso 1.00 1 calc . . .
H(24) H 0.4184 0.4657 0.3445 0.0530 Uiso 1.00 1 calc . . .
H(25) H 0.6653 0.4619 0.2961 0.0401 Uiso 1.00 1 calc . . .
H(31) H 0.6634 0.4184 0.1740 0.0388 Uiso 1.00 1 calc . . .
H(32) H 0.5744 0.4202 0.0504 0.0529 Uiso 1.00 1 calc . . .
H(33) H 0.6613 0.2778 -0.0215 0.0583 Uiso 1.00 1 calc . . .
H(34) H 0.8526 0.1405 0.0263 0.0539 Uiso 1.00 1 calc . . .
H(35) H 0.9441 0.1421 0.1490 0.0440 Uiso 1.00 1 calc . . .

loop_
_atom_site_aniso_label
_atom_site_aniso_U_11
_atom_site_aniso_U_22
_atom_site_aniso_U_33
_atom_site_aniso_U_12
_atom_site_aniso_U_13
_atom_site_aniso_U_23
Se(1) 0.0400(4) 0.0313(4) 0.0478(4) 0.0028(3) -0.0011(3) -0.0009(3)
Cl(11) 0.090(2) 0.0363(10) 0.062(1) -0.029(1) -0.005(1) -0.0098(9)
S(11) 0.0253(7) 0.0161(6) 0.0146(6) -0.0071(6) 0.0009(5) -0.0032(5)
P(1) 0.0283(8) 0.0192(7) 0.0241(8) -0.0034(7) 0.0004(6) -0.0013(6)
O(11) 0.055(3) 0.030(2) 0.029(2) -0.009(2) 0.003(2) 0.001(2)
C(11) 0.029(3) 0.028(3) 0.021(3) 0.000(3) 0.004(2) -0.004(2)
C(12) 0.025(3) 0.020(3) 0.029(3) 0.001(2) 0.007(2) 0.004(2)
C(13) 0.035(3) 0.029(3) 0.023(3) -0.003(3) 0.004(2) 0.001(2)
C(14) 0.039(4) 0.033(3) 0.039(4) -0.011(3) 0.006(3) 0.004(3)
C(15) 0.041(4) 0.026(3) 0.039(4) -0.013(3) 0.002(3) -0.009(3)
C(16) 0.053(4) 0.039(4) 0.028(3) -0.014(3) 0.002(3) -0.010(3)
C(17) 0.041(4) 0.031(3) 0.024(3) -0.005(3) 0.002(3) -0.002(3)
C(21) 0.026(3) 0.025(3) 0.022(3) -0.004(3) 0.003(2) 0.000(2)
C(22) 0.040(4) 0.021(3) 0.022(3) -0.006(3) -0.001(3) -0.001(2)
C(23) 0.044(4) 0.034(4) 0.031(3) -0.022(3) 0.004(3) -0.001(3)
C(24) 0.033(4) 0.043(4) 0.038(4) -0.009(3) 0.009(3) -0.006(3)
C(25) 0.032(4) 0.044(4) 0.058(5) -0.002(3) 0.015(3) -0.002(4)
C(26) 0.036(4) 0.024(3) 0.048(4) -0.004(3) 0.013(3) 0.002(3)
C(31) 0.028(3) 0.026(3) 0.024(3) -0.006(3) 0.003(2) -0.002(2)
C(32) 0.031(3) 0.036(3) 0.032(3) 0.002(3) 0.002(3) -0.008(3)
C(33) 0.039(4) 0.054(4) 0.029(3) -0.002(4) -0.006(3) -0.002(3)
C(34) 0.049(5) 0.072(5) 0.025(3) -0.013(4) -0.003(3) -0.001(4)
C(35) 0.054(5) 0.047(4) 0.038(4) -0.003(4) 0.007(3) -0.014(3)
C(36) 0.046(4) 0.032(3) 0.029(3) 0.002(3) 0.000(3) -0.007(3)

loop_
_geom_bond_atom_site_label_1
_geom_bond_atom_site_label_2
_geom_bond_distance
_geom_bond_site_symmetry_1
_geom_bond_site_symmetry_2
_geom_bond_publ_flag
Se(1) P(1) 2.086(2) . . yes
Cl(11) C(15) 1.739(6) . . yes
S(11) P(1) 2.150(2) . . yes
S(11) C(11) 1.829(6) . . yes
P(1) C(21) 1.815(6) . . yes
P(1) C(31) 1.821(6) . . yes
O(11) C(11) 1.217(7) . . yes
C(11) C(12) 1.479(7) . . yes
C(12) C(13) 1.386(8) . . yes
C(12) C(17) 1.396(8) . . yes
C(13) C(14) 1.387(8) . . yes
C(13) H(11) 0.967 . . no
C(14) C(15) 1.378(8) . . yes
C(14) H(12) 0.973 . . no
C(15) C(16) 1.350(9) . . yes
C(16) C(17) 1.375(8) . . yes
C(16) H(13) 0.972 . . no
C(17) H(14) 1.035 . . no
C(21) C(22) 1.378(8) . . yes
C(21) C(26) 1.391(8) . . yes
C(22) C(23) 1.390(9) . . yes
C(22) H(21) 0.967 . . no
C(23) C(24) 1.378(9) . . yes
C(23) H(22) 0.959 . . no
C(24) C(25) 1.359(9) . . yes
C(24) H(23) 0.964 . . no
C(25) C(26) 1.399(9) . . yes
C(25) H(24) 0.969 . . no
C(26) H(25) 0.964 . . no
C(31) C(32) 1.388(8) . . yes
C(31) C(36) 1.382(8) . . yes
C(32) C(33) 1.389(8) . . yes
C(32) H(31) 0.976 . . no
C(33) C(34) 1.351(10) . . yes
C(33) H(32) 0.964 . . no
C(34) C(35) 1.405(10) . . yes
C(34) H(33) 0.970 . . no
C(35) C(36) 1.379(9) . . yes
C(35) H(34) 0.972 . . no
C(36) H(35) 0.967 . . no

loop_
_cod_related_entry_id
_cod_related_entry_database
_cod_related_entry_code
1 ChemSpider 9594050
